data_7705527
loop_
_publ_author_name
'Guk, Dmitry'
'Naumov, Alexei'
'Krasnovskaya, Olga'
'Tafeenko, Viktor'
'Moiseeeva, Anna'
'Pergushov, Vladimir'
'Melnikov, Michail'
'Zyk, Nikolai'
'Majouga, Alexander'
'Belolglazkina, Elena'

_publ_section_title
;
 Three types of copper derivatives formed by
 CuCl<sub>2</sub>&#x00B7;2H<sub>2</sub>O interaction with
 (<i>Z</i>)-3-aryl-2-(methylthio)-5-(pyridine-2-ylmethylene)-3,5-dihydro-4<i>H</i>-imidazol-4-ones.
;
_journal_issue 41
_journal_name_full 'Dalton transactions (Cambridge, England : 2003)'
_journal_page_first 14528
_journal_page_last 14535
_journal_paper_doi 10.1039/d0dt02817g
_journal_volume 49
_journal_year 2020
_chemical_formula_moiety 'C16 H12 Cl2 Cu F N3 O S'
_chemical_formula_sum 'C16 H12 Cl2 Cu F N3 O S'
_chemical_formula_weight 447.79
_space_group_crystal_system orthorhombic
_space_group_IT_number 43
_space_group_name_Hall 'F 2 -2d'
_space_group_name_H-M_alt 'F d d 2'
_atom_sites_solution_hydrogens geom
_audit_creation_method SHELXL-2014/7
_audit_update_record
;
2020-05-10 deposited with the CCDC.	2020-09-24 downloaded from the CCDC.
;
_cell_angle_alpha 90
_cell_angle_beta 90
_cell_angle_gamma 90
_cell_formula_units_Z 16
_cell_length_a 46.8170(10)
_cell_length_b 20.7265(5)
_cell_length_c 7.27860(10)
_cell_measurement_reflns_used 1595
_cell_measurement_temperature 295(2)
_cell_measurement_theta_max 65.5
_cell_measurement_theta_min 4.5
_cell_volume 7062.8(2)
_computing_structure_refinement 'SHELXL-2014/7 (Sheldrick, 2014)'
_diffrn_ambient_temperature 295
_diffrn_detector Pilatus100K
_diffrn_detector_area_resol_mean 5.81
_diffrn_detector_type STOE
_diffrn_measured_fraction_theta_full 0.995
_diffrn_measured_fraction_theta_max 0.995
_diffrn_measurement_device_type STOE
_diffrn_measurement_method 'rotation method'
_diffrn_radiation_collimation 'focusing mirrors'
_diffrn_radiation_monochromator none
_diffrn_radiation_polarisn_norm 0
_diffrn_radiation_type 'Cu K\a'
_diffrn_radiation_wavelength 1.54186
_diffrn_reflns_av_R_equivalents 0.1099
_diffrn_reflns_av_unetI/netI 0.0840
_diffrn_reflns_Laue_measured_fraction_full 0.995
_diffrn_reflns_Laue_measured_fraction_max 0.995
_diffrn_reflns_limit_h_max 55
_diffrn_reflns_limit_h_min -37
_diffrn_reflns_limit_k_max 24
_diffrn_reflns_limit_k_min -24
_diffrn_reflns_limit_l_max 8
_diffrn_reflns_limit_l_min -7
_diffrn_reflns_number 33441
_diffrn_reflns_point_group_measured_fraction_full 0.949
_diffrn_reflns_point_group_measured_fraction_max 0.949
_diffrn_reflns_theta_full 66.904
_diffrn_reflns_theta_max 66.904
_diffrn_reflns_theta_min 3.777
_diffrn_source 'Cu GeniX 3D'
_diffrn_source_current 0.600
_diffrn_source_power 0.030
_diffrn_source_voltage 50
_exptl_absorpt_coefficient_mu 5.819
_exptl_absorpt_correction_T_max 0.841
_exptl_absorpt_correction_T_min 0.449
_exptl_absorpt_correction_type multi-scan
_exptl_absorpt_process_details
;
[c.f. r.h. blessing, acta cryst. (1995), a51, 33-38]
;
_exptl_crystal_colour yellow
_exptl_crystal_density_diffrn 1.684
_exptl_crystal_description needle
_exptl_crystal_F_000 3600
_exptl_crystal_size_max .23
_exptl_crystal_size_mid .17
_exptl_crystal_size_min .14
_refine_diff_density_max 0.404
_refine_diff_density_min -0.532
_refine_diff_density_rms 0.091
_refine_ls_abs_structure_details
;
 Flack x determined using 693 quotients [(I+)-(I-)]/[(I+)+(I-)]
 (Parsons, Flack and Wagner, Acta Cryst. B69 (2013) 249-259).
;
_refine_ls_abs_structure_Flack 0.07(3)
_refine_ls_extinction_method none
_refine_ls_goodness_of_fit_ref 0.903
_refine_ls_hydrogen_treatment constr
_refine_ls_matrix_type full
_refine_ls_number_parameters 227
_refine_ls_number_reflns 2989
_refine_ls_number_restraints 1
_refine_ls_restrained_S_all 0.902
_refine_ls_R_factor_all 0.0711
_refine_ls_R_factor_gt 0.0397
_refine_ls_shift/su_max 0.000
_refine_ls_shift/su_mean 0.000
_refine_ls_structure_factor_coef Fsqd
_refine_ls_weighting_details 'w=1/[\s^2^(Fo^2^)+(0.0424P)^2^] where P=(Fo^2^+2Fc^2^)/3'
_refine_ls_weighting_scheme calc
_refine_ls_wR_factor_gt 0.0794
_refine_ls_wR_factor_ref 0.0877
_reflns_Friedel_coverage 0.756
_reflns_Friedel_fraction_full 0.895
_reflns_Friedel_fraction_max 0.895
_reflns_number_gt 2086
_reflns_number_total 2989
_reflns_threshold_expression 'I > 2\s(I)'
_cod_data_source_file d0dt02817g2.cif
_cod_data_source_block 4fseme_needle
_cod_depositor_comments 'Adding full bibliography for 7705524--7705528.cif.'
_cod_database_code 7705527
_shelx_shelxl_version_number 2014/7
_shelx_space_group_comment
;
The symmetry employed for this shelxl refinement is uniquely defined
by the following loop, which should always be used as a source of
symmetry information in preference to the above space-group names.
They are only intended as comments.
;

loop_
_space_group_symop_operation_xyz
'x, y, z'
'-x, -y, z'
'x+1/4, -y+1/4, z+1/4'
'-x+1/4, y+1/4, z+1/4'
'x, y+1/2, z+1/2'
'-x, -y+1/2, z+1/2'
'x+1/4, -y+3/4, z+3/4'
'-x+1/4, y+3/4, z+3/4'
'x+1/2, y, z+1/2'
'-x+1/2, -y, z+1/2'
'x+3/4, -y+1/4, z+3/4'
'-x+3/4, y+1/4, z+3/4'
'x+1/2, y+1/2, z'
'-x+1/2, -y+1/2, z'
'x+3/4, -y+3/4, z+1/4'
'-x+3/4, y+3/4, z+1/4'

loop_
_atom_site_label
_atom_site_type_symbol
_atom_site_fract_x
_atom_site_fract_y
_atom_site_fract_z
_atom_site_U_iso_or_equiv
_atom_site_adp_type
_atom_site_occupancy
_atom_site_site_symmetry_order
_atom_site_calc_flag
_atom_site_refinement_flags_posn
_atom_site_refinement_flags_adp
_atom_site_refinement_flags_occupancy
_atom_site_disorder_assembly
_atom_site_disorder_group
Cu1 Cu 0.42822(2) 0.25176(5) 0.71541(16) 0.0325(3) Uani 1 1 d . . . . .
Cl1 Cl 0.43965(5) 0.20527(8) 0.4499(3) 0.0447(5) Uani 1 1 d . . . . .
Cl2 Cl 0.44602(4) 0.17404(9) 0.8907(3) 0.0442(5) Uani 1 1 d . . . . .
S1 S 0.48248(5) 0.35555(9) 0.4554(3) 0.0469(5) Uani 1 1 d . . . . .
F1 F 0.47584(13) 0.5541(2) -0.2017(7) 0.0689(16) Uani 1 1 d . . . . .
O1 O 0.38637(12) 0.4487(3) 0.3563(8) 0.0486(15) Uani 1 1 d . . . . .
N1 N 0.39927(13) 0.2858(3) 0.9056(8) 0.0289(14) Uani 1 1 d . . . . .
N2 N 0.42920(14) 0.3404(3) 0.6060(8) 0.0313(15) Uani 1 1 d . . . . .
N3 N 0.43294(13) 0.4101(3) 0.3709(9) 0.0341(16) Uani 1 1 d . . . . .
C2 C 0.39920(18) 0.2623(3) 1.0778(10) 0.0347(19) Uani 1 1 d . . . . .
H2 H 0.4142 0.2357 1.1134 0.042 Uiso 1 1 calc R U . . .
C3 C 0.37827(18) 0.2754(3) 1.2037(13) 0.042(2) Uani 1 1 d . . . . .
H3 H 0.3793 0.2587 1.3221 0.051 Uiso 1 1 calc R U . . .
C4 C 0.35573(19) 0.3136(4) 1.1525(12) 0.044(2) Uani 1 1 d . . . . .
H4 H 0.3410 0.3226 1.2343 0.053 Uiso 1 1 calc R U . . .
C5 C 0.35545(17) 0.3385(3) 0.9764(12) 0.040(2) Uani 1 1 d . . . . .
H5 H 0.3402 0.3641 0.9385 0.048 Uiso 1 1 calc R U . . .
C6 C 0.37758(16) 0.3257(3) 0.8557(11) 0.0303(18) Uani 1 1 d . . . . .
C7 C 0.37911(16) 0.3597(3) 0.6823(11) 0.0335(18) Uani 1 1 d . . . . .
H7 H 0.3622 0.3772 0.6383 0.040 Uiso 1 1 calc R U . . .
C8 C 0.40219(17) 0.3684(3) 0.5796(10) 0.0309(18) Uani 1 1 d . . . . .
C9 C 0.40420(17) 0.4142(3) 0.4209(10) 0.034(2) Uani 1 1 d . . . . .
C10 C 0.44686(16) 0.3662(3) 0.4823(11) 0.0349(18) Uani 1 1 d . . . . .
C11 C 0.44536(15) 0.4471(3) 0.2244(11) 0.0325(17) Uani 1 1 d . . . . .
C12 C 0.45516(18) 0.5087(3) 0.2558(11) 0.041(2) Uani 1 1 d . . . . .
H12 H 0.4547 0.5259 0.3739 0.050 Uiso 1 1 calc R U . . .
C13 C 0.4655(2) 0.5447(4) 0.1136(12) 0.045(2) Uani 1 1 d . . . . .
H13 H 0.4722 0.5864 0.1336 0.054 Uiso 1 1 calc R U . . .
C14 C 0.46593(18) 0.5186(4) -0.0581(13) 0.043(2) Uani 1 1 d . . . . .
C15 C 0.4567(2) 0.4578(4) -0.0929(12) 0.057(3) Uani 1 1 d . . . . .
H15 H 0.4576 0.4410 -0.2112 0.068 Uiso 1 1 calc R U . . .
C16 C 0.4462(2) 0.4217(4) 0.0493(13) 0.055(3) Uani 1 1 d . . . . .
H16 H 0.4396 0.3801 0.0278 0.066 Uiso 1 1 calc R U . . .
C17 C 0.49178(18) 0.3073(4) 0.6525(13) 0.054(2) Uani 1 1 d . . . . .
H17A H 0.4814 0.3223 0.7578 0.081 Uiso 1 1 calc R U . . .
H17B H 0.5119 0.3108 0.6755 0.081 Uiso 1 1 calc R U . . .
H17C H 0.4870 0.2630 0.6291 0.081 Uiso 1 1 calc R U . . .

loop_
_atom_site_aniso_label
_atom_site_aniso_U_11
_atom_site_aniso_U_22
_atom_site_aniso_U_33
_atom_site_aniso_U_23
_atom_site_aniso_U_13
_atom_site_aniso_U_12
Cu1 0.0347(6) 0.0312(5) 0.0315(5) 0.0034(5) 0.0018(6) 0.0056(5)
Cl1 0.0533(13) 0.0464(10) 0.0345(11) -0.0068(9) 0.0011(11) 0.0056(9)
Cl2 0.0443(13) 0.0459(10) 0.0425(12) 0.0100(9) 0.0019(10) 0.0156(9)
S1 0.0331(13) 0.0552(11) 0.0524(14) 0.0130(12) 0.0081(13) 0.0027(9)
F1 0.085(4) 0.069(3) 0.052(3) 0.022(3) 0.021(3) -0.007(3)
O1 0.045(4) 0.052(3) 0.048(4) 0.016(3) 0.002(3) 0.016(3)
N1 0.031(4) 0.028(3) 0.028(4) 0.002(3) 0.002(3) 0.001(3)
N2 0.029(4) 0.035(3) 0.030(4) 0.005(3) 0.003(3) 0.005(3)
N3 0.030(4) 0.035(3) 0.038(4) 0.012(3) 0.004(3) 0.001(3)
C2 0.038(5) 0.033(4) 0.033(5) 0.001(3) 0.002(4) 0.003(3)
C3 0.052(6) 0.042(4) 0.032(4) 0.005(4) 0.009(5) 0.001(4)
C4 0.043(6) 0.047(4) 0.041(5) 0.002(4) 0.018(4) 0.003(4)
C5 0.033(5) 0.041(4) 0.048(5) 0.006(4) 0.006(5) 0.006(3)
C6 0.024(5) 0.031(3) 0.035(5) 0.000(3) 0.003(4) 0.004(3)
C7 0.026(5) 0.040(4) 0.034(5) 0.006(4) 0.000(4) 0.006(3)
C8 0.031(5) 0.032(4) 0.029(4) 0.000(3) 0.003(4) 0.007(3)
C9 0.034(5) 0.031(4) 0.036(5) 0.005(3) -0.008(4) 0.007(3)
C10 0.044(5) 0.025(3) 0.036(5) 0.002(3) -0.003(5) -0.001(3)
C11 0.035(5) 0.036(4) 0.026(4) 0.005(4) 0.004(4) -0.002(3)
C12 0.054(6) 0.036(4) 0.034(5) -0.002(4) 0.003(4) 0.000(4)
C13 0.051(6) 0.032(4) 0.052(6) 0.003(4) 0.001(5) -0.005(4)
C14 0.041(5) 0.055(5) 0.034(5) 0.016(4) 0.007(5) 0.000(4)
C15 0.082(7) 0.055(5) 0.033(5) -0.008(4) 0.006(5) -0.018(5)
C16 0.073(8) 0.046(5) 0.046(6) 0.002(4) 0.008(5) -0.021(5)
C17 0.031(5) 0.066(5) 0.065(7) 0.014(5) -0.005(5) 0.004(4)

loop_
_atom_type_symbol
_atom_type_description
_atom_type_scat_dispersion_real
_atom_type_scat_dispersion_imag
_atom_type_scat_source
C C 0.0181 0.0091 'International Tables Vol C Tables 4.2.6.8 and 6.1.1.4'
H H 0.0000 0.0000 'International Tables Vol C Tables 4.2.6.8 and 6.1.1.4'
Cl Cl 0.3639 0.7018 'International Tables Vol C Tables 4.2.6.8 and 6.1.1.4'
Cu Cu -1.9646 0.5888 'International Tables Vol C Tables 4.2.6.8 and 6.1.1.4'
F F 0.0727 0.0534 'International Tables Vol C Tables 4.2.6.8 and 6.1.1.4'
N N 0.0311 0.0180 'International Tables Vol C Tables 4.2.6.8 and 6.1.1.4'
O O 0.0492 0.0322 'International Tables Vol C Tables 4.2.6.8 and 6.1.1.4'
S S 0.3331 0.5567 'International Tables Vol C Tables 4.2.6.8 and 6.1.1.4'

loop_
_geom_angle_atom_site_label_1
_geom_angle_atom_site_label_2
_geom_angle_atom_site_label_3
_geom_angle
_geom_angle_site_symmetry_1
_geom_angle_site_symmetry_3
_geom_angle_publ_flag
N2 Cu1 N1 88.2(2) . . ?
N2 Cu1 Cl2 152.4(2) . . ?
N1 Cu1 Cl2 96.24(17) . . ?
N2 Cu1 Cl1 92.65(18) . . ?
N1 Cu1 Cl1 152.82(18) . . ?
Cl2 Cu1 Cl1 95.44(8) . . ?
C10 S1 C17 102.6(4) . . ?
C2 N1 C6 117.9(7) . . ?
C2 N1 Cu1 120.3(5) . . ?
C6 N1 Cu1 121.3(5) . . ?
C10 N2 C8 107.5(6) . . ?
C10 N2 Cu1 130.6(5) . . ?
C8 N2 Cu1 114.4(5) . . ?
C10 N3 C9 110.0(6) . . ?
C10 N3 C11 126.6(6) . . ?
C9 N3 C11 123.4(6) . . ?
N1 C2 C3 123.6(8) . . ?
N1 C2 H2 118.2 . . ?
C3 C2 H2 118.2 . . ?
C2 C3 C4 118.9(8) . . ?
C2 C3 H3 120.5 . . ?
C4 C3 H3 120.5 . . ?
C3 C4 C5 118.4(8) . . ?
C3 C4 H4 120.8 . . ?
C5 C4 H4 120.8 . . ?
C4 C5 C6 120.7(7) . . ?
C4 C5 H5 119.7 . . ?
C6 C5 H5 119.7 . . ?
N1 C6 C5 120.4(7) . . ?
N1 C6 C7 119.5(7) . . ?
C5 C6 C7 119.8(7) . . ?
C8 C7 C6 126.7(7) . . ?
C8 C7 H7 116.6 . . ?
C6 C7 H7 116.6 . . ?
C7 C8 N2 126.9(7) . . ?
C7 C8 C9 124.8(7) . . ?
N2 C8 C9 108.1(6) . . ?
O1 C9 N3 127.4(7) . . ?
O1 C9 C8 129.7(7) . . ?
N3 C9 C8 102.8(6) . . ?
N2 C10 N3 111.6(6) . . ?
N2 C10 S1 129.5(6) . . ?
N3 C10 S1 118.8(6) . . ?
C12 C11 C16 119.9(7) . . ?
C12 C11 N3 120.5(7) . . ?
C16 C11 N3 119.5(6) . . ?
C13 C12 C11 120.0(7) . . ?
C13 C12 H12 120.0 . . ?
C11 C12 H12 120.0 . . ?
C14 C13 C12 118.9(7) . . ?
C14 C13 H13 120.5 . . ?
C12 C13 H13 120.5 . . ?
C15 C14 F1 117.9(9) . . ?
C15 C14 C13 122.5(8) . . ?
F1 C14 C13 119.6(7) . . ?
C14 C15 C16 118.8(8) . . ?
C14 C15 H15 120.6 . . ?
C16 C15 H15 120.6 . . ?
C15 C16 C11 120.0(7) . . ?
C15 C16 H16 120.0 . . ?
C11 C16 H16 120.0 . . ?
S1 C17 H17A 109.5 . . ?
S1 C17 H17B 109.5 . . ?
H17A C17 H17B 109.5 . . ?
S1 C17 H17C 109.5 . . ?
H17A C17 H17C 109.5 . . ?
H17B C17 H17C 109.5 . . ?

loop_
_geom_bond_atom_site_label_1
_geom_bond_atom_site_label_2
_geom_bond_distance
_geom_bond_site_symmetry_2
_geom_bond_publ_flag
Cu1 N2 2.002(6) . ?
Cu1 N1 2.062(6) . ?
Cu1 Cl2 2.218(2) . ?
Cu1 Cl1 2.225(2) . ?
S1 C10 1.693(8) . ?
S1 C17 1.802(9) . ?
F1 C14 1.360(9) . ?
O1 C9 1.195(8) . ?
N1 C2 1.344(9) . ?
N1 C6 1.359(9) . ?
N2 C10 1.334(9) . ?
N2 C8 1.404(9) . ?
N3 C10 1.382(9) . ?
N3 C9 1.396(9) . ?
N3 C11 1.437(9) . ?
C2 C3 1.369(11) . ?
C2 H2 0.9300 . ?
C3 C4 1.371(11) . ?
C3 H3 0.9300 . ?
C4 C5 1.382(11) . ?
C4 H4 0.9300 . ?
C5 C6 1.384(11) . ?
C5 H5 0.9300 . ?
C6 C7 1.448(10) . ?
C7 C8 1.326(10) . ?
C7 H7 0.9300 . ?
C8 C9 1.499(10) . ?
C11 C12 1.376(10) . ?
C11 C16 1.380(11) . ?
C12 C13 1.365(11) . ?
C12 H12 0.9300 . ?
C13 C14 1.362(12) . ?
C13 H13 0.9300 . ?
C14 C15 1.354(11) . ?
C15 C16 1.369(12) . ?
C15 H15 0.9300 . ?
C16 H16 0.9300 . ?
C17 H17A 0.9600 . ?
C17 H17B 0.9600 . ?
C17 H17C 0.9600 . ?

loop_
_geom_hbond_atom_site_label_D
_geom_hbond_atom_site_label_H
_geom_hbond_atom_site_label_A
_geom_hbond_distance_DH
_geom_hbond_distance_HA
_geom_hbond_distance_DA
_geom_hbond_angle_DHA
_geom_hbond_site_symmetry_A
C2 H2 Cl1 0.93 2.80 3.510(8) 134.4 1_556
C2 H2 Cl2 0.93 2.54 3.163(8) 124.2 .
C3 H3 O1 0.93 2.52 3.403(10) 158.1 16_546
C5 H5 Cl2 0.93 3.02 3.862(9) 151.4 12_554
C7 H7 Cl2 0.93 2.89 3.774(8) 158.9 12_554
C13 H13 Cl2 0.93 2.88 3.477(9) 123.0 5_554
C17 H17B Cl2 0.96 2.88 3.501(9) 123.7 6_654
C17 H17C Cl1 0.96 2.84 3.550(9) 131.8 .

loop_
_geom_torsion_atom_site_label_1
_geom_torsion_atom_site_label_2
_geom_torsion_atom_site_label_3
_geom_torsion_atom_site_label_4
_geom_torsion
_geom_torsion_site_symmetry_1
_geom_torsion_site_symmetry_2
_geom_torsion_site_symmetry_3
_geom_torsion_site_symmetry_4
_geom_torsion_publ_flag
C6 N1 C2 C3 1.3(11) . . . . ?
Cu1 N1 C2 C3 -170.3(6) . . . . ?
N1 C2 C3 C4 1.2(12) . . . . ?
C2 C3 C4 C5 -1.4(12) . . . . ?
C3 C4 C5 C6 -0.8(12) . . . . ?
C2 N1 C6 C5 -3.5(10) . . . . ?
Cu1 N1 C6 C5 168.1(5) . . . . ?
C2 N1 C6 C7 170.6(7) . . . . ?
Cu1 N1 C6 C7 -17.9(9) . . . . ?
C4 C5 C6 N1 3.3(11) . . . . ?
C4 C5 C6 C7 -170.8(7) . . . . ?
N1 C6 C7 C8 -16.2(11) . . . . ?
C5 C6 C7 C8 157.9(8) . . . . ?
C6 C7 C8 N2 7.9(12) . . . . ?
C6 C7 C8 C9 -167.5(7) . . . . ?
C10 N2 C8 C7 -174.7(7) . . . . ?
Cu1 N2 C8 C7 32.3(9) . . . . ?
C10 N2 C8 C9 1.4(8) . . . . ?
Cu1 N2 C8 C9 -151.6(4) . . . . ?
C10 N3 C9 O1 177.9(7) . . . . ?
C11 N3 C9 O1 -1.9(12) . . . . ?
C10 N3 C9 C8 1.0(7) . . . . ?
C11 N3 C9 C8 -178.7(6) . . . . ?
C7 C8 C9 O1 -2.0(13) . . . . ?
N2 C8 C9 O1 -178.2(8) . . . . ?
C7 C8 C9 N3 174.7(7) . . . . ?
N2 C8 C9 N3 -1.5(7) . . . . ?
C8 N2 C10 N3 -0.8(8) . . . . ?
Cu1 N2 C10 N3 146.2(5) . . . . ?
C8 N2 C10 S1 175.4(6) . . . . ?
Cu1 N2 C10 S1 -37.6(10) . . . . ?
C9 N3 C10 N2 -0.2(8) . . . . ?
C11 N3 C10 N2 179.5(6) . . . . ?
C9 N3 C10 S1 -176.8(5) . . . . ?
C11 N3 C10 S1 2.9(9) . . . . ?
C17 S1 C10 N2 -6.2(8) . . . . ?
C17 S1 C10 N3 169.7(6) . . . . ?
C10 N3 C11 C12 -94.4(9) . . . . ?
C9 N3 C11 C12 85.3(9) . . . . ?
C10 N3 C11 C16 88.7(10) . . . . ?
C9 N3 C11 C16 -91.6(9) . . . . ?
C16 C11 C12 C13 0.4(12) . . . . ?
N3 C11 C12 C13 -176.5(8) . . . . ?
C11 C12 C13 C14 0.0(12) . . . . ?
C12 C13 C14 C15 -0.8(14) . . . . ?
C12 C13 C14 F1 179.1(8) . . . . ?
F1 C14 C15 C16 -178.8(9) . . . . ?
C13 C14 C15 C16 1.1(15) . . . . ?
C14 C15 C16 C11 -0.7(15) . . . . ?
C12 C11 C16 C15 -0.1(14) . . . . ?
N3 C11 C16 C15 176.9(8) . . . . ?
